data_4319861
loop_
_publ_author_name
'Carlos Lodeiro'
'A. Jorge Parola'
'Fernando Pina'
'Carla Bazzicalupi'
'Andrea Bencini'
'Antonio Bianchi'
'Claudia Giorgi'
'Andrea Masotti'
'Barbara Valtancoli'

_publ_section_title
;
 Protonation and Zn(II) Coordination by Dipyridine-Containing Macrocycles
 with Different Molecular Architecture. A Case of pH-Controlled Metal
 Jumping Outside-Inside the Macrocyclic Cavity
;
_journal_name_full 'Inorganic Chemistry'
_journal_page_first 2968
_journal_page_last 2975
_journal_paper_doi 10.1021/ic001381k
_journal_volume 40
_journal_year 2001
_chemical_formula_moiety
;
C20 H35 N7, (Cl O4)4, H2 O
;
_chemical_formula_sum 'C20 H37 Cl4 N7 O17'
_chemical_formula_weight 789.37
_chemical_name_systematic
;
 ?
;
_space_group_IT_number 2
_symmetry_cell_setting triclinic
_symmetry_space_group_name_Hall '-P 1'
_symmetry_space_group_name_H-M 'P -1'
_atom_sites_solution_hydrogens geom
_atom_sites_solution_primary direct
_atom_sites_solution_secondary difmap
_audit_creation_method SHELXL-97
_cell_angle_alpha 91.17(3)
_cell_angle_beta 97.12(5)
_cell_angle_gamma 94.23(5)
_cell_formula_units_Z 2
_cell_length_a 8.758(9)
_cell_length_b 9.662(3)
_cell_length_c 19.190(7)
_cell_measurement_reflns_used 25
_cell_measurement_temperature 298
_cell_measurement_theta_max 13
_cell_measurement_theta_min 7
_cell_volume 1606.2(18)
_computing_cell_refinement 'ENRAF NONIUS CAD4'
_computing_data_collection 'ENRAF NONIUS CAD4'
_computing_data_reduction 'ENRAF NONIUS CAD4'
_computing_molecular_graphics 'ORTEP3 Ver. 1.01\b (Farrugia, 1997)'
_computing_publication_material 'PARST93 (Nardelli, 1993)'
_computing_structure_refinement 'SHELXL-97 (Sheldrick, 1997)'
_computing_structure_solution 'SIR97 (Altomare, 1997)'
_diffrn_ambient_temperature 298
_diffrn_measured_fraction_theta_full 0.814
_diffrn_measured_fraction_theta_max 0.814
_diffrn_measurement_device_type 'ENRAF NONUIS CAD4'
_diffrn_measurement_method \q/2\q
_diffrn_radiation_monochromator graphite
_diffrn_radiation_source 'fine-focus sealed tube'
_diffrn_radiation_type MoK\a
_diffrn_radiation_wavelength 0.71069
_diffrn_reflns_av_R_equivalents 0.0332
_diffrn_reflns_av_sigmaI/netI 0.0830
_diffrn_reflns_limit_h_max 10
_diffrn_reflns_limit_h_min -10
_diffrn_reflns_limit_k_max 11
_diffrn_reflns_limit_k_min -11
_diffrn_reflns_limit_l_max 22
_diffrn_reflns_limit_l_min 0
_diffrn_reflns_number 4721
_diffrn_reflns_theta_full 24.97
_diffrn_reflns_theta_max 24.97
_diffrn_reflns_theta_min 2.70
_diffrn_standards_decay_% 0
_diffrn_standards_interval_time 60
_diffrn_standards_number 2
_exptl_absorpt_coefficient_mu 0.455
_exptl_absorpt_correction_T_max 0.95
_exptl_absorpt_correction_T_min 0.85
_exptl_absorpt_correction_type empirical
_exptl_crystal_colour colorless
_exptl_crystal_density_diffrn 1.632
_exptl_crystal_density_method 'not measured'
_exptl_crystal_description prosmatic
_exptl_crystal_F_000 820
_exptl_crystal_size_max 0.35
_exptl_crystal_size_mid 0.3
_exptl_crystal_size_min 0.1
_refine_diff_density_max 0.868
_refine_diff_density_min -0.353
_refine_diff_density_rms 0.081
_refine_ls_extinction_method none
_refine_ls_goodness_of_fit_ref 1.050
_refine_ls_hydrogen_treatment mixed
_refine_ls_matrix_type full
_refine_ls_number_parameters 470
_refine_ls_number_reflns 4586
_refine_ls_number_restraints 0
_refine_ls_restrained_S_all 1.050
_refine_ls_R_factor_all 0.1056
_refine_ls_R_factor_gt 0.0672
_refine_ls_shift/su_max 0.056
_refine_ls_shift/su_mean 0.002
_refine_ls_structure_factor_coef Fsqd
_refine_ls_weighting_details 'calc w=1/[\s^2^(Fo^2^)+(0.1056P)^2^+0.0000P] where P=(Fo^2^+2Fc^2^)/3'
_refine_ls_weighting_scheme calc
_refine_ls_wR_factor_gt 0.1795
_refine_ls_wR_factor_ref 0.1957
_reflns_number_gt 3184
_reflns_number_total 4586
_reflns_threshold_expression >2sigma(I)
_cod_data_source_file ic001381k_2.cif
_cod_data_source_block '[H4L3](ClO4)4.H2O'
_cod_database_code 4319861

loop_
_symmetry_equiv_pos_as_xyz
'x, y, z'
'-x, -y, -z'

loop_
_atom_site_label
_atom_site_type_symbol
_atom_site_fract_x
_atom_site_fract_y
_atom_site_fract_z
_atom_site_U_iso_or_equiv
_atom_site_adp_type
_atom_site_occupancy
_atom_site_symmetry_multiplicity
_atom_site_calc_flag
_atom_site_refinement_flags
_atom_site_disorder_assembly
_atom_site_disorder_group
N1 N 0.0349(6) 0.2791(6) 0.4892(3) 0.0443(13) Uani 1 1 d . . .
H1N1 H 0.086(6) 0.318(6) 0.527(3) 0.030(15) Uiso 1 1 d . . .
N2 N 0.2326(6) 0.4963(5) 0.4993(3) 0.0500(14) Uani 1 1 d . . .
C1 C 0.0671(6) 0.3317(6) 0.4280(3) 0.0381(13) Uani 1 1 d . . .
C2 C 0.1817(6) 0.4524(6) 0.4332(3) 0.0363(13) Uani 1 1 d . . .
C3 C 0.2318(6) 0.5138(6) 0.3747(3) 0.0382(13) Uani 1 1 d . . .
H3 H 0.1940 0.4797 0.3297 0.048(3) Uiso 1 1 calc R . .
C4 C 0.3394(6) 0.6271(6) 0.3847(3) 0.0375(13) Uani 1 1 d . . .
C5 C 0.3930(7) 0.6723(7) 0.4527(3) 0.0492(16) Uani 1 1 d . . .
H5 H 0.4648 0.7484 0.4611 0.048(3) Uiso 1 1 calc R . .
C6 C 0.3394(8) 0.6040(8) 0.5074(4) 0.0584(19) Uani 1 1 d . . .
H6 H 0.3791 0.6339 0.5528 0.048(3) Uiso 1 1 calc R . .
C7 C -0.0070(6) 0.2705(6) 0.3662(3) 0.0354(13) Uani 1 1 d . . .
H7 H 0.0113 0.3068 0.3233 0.048(3) Uiso 1 1 calc R . .
C8 C -0.1098(6) 0.1534(6) 0.3687(3) 0.0405(14) Uani 1 1 d . . .
C9 C -0.1375(7) 0.1066(7) 0.4334(3) 0.0467(15) Uani 1 1 d . . .
H9 H -0.2069 0.0297 0.4360 0.048(3) Uiso 1 1 calc R . .
C10 C -0.0653(7) 0.1703(7) 0.4941(3) 0.0481(16) Uani 1 1 d . . .
H10 H -0.0857 0.1385 0.5376 0.048(3) Uiso 1 1 calc R . .
C11 C -0.1856(7) 0.0815(6) 0.3011(3) 0.0456(15) Uani 1 1 d . . .
H11A H -0.1135 0.0201 0.2852 0.048(3) Uiso 1 1 calc R . .
H11B H -0.2744 0.0236 0.3119 0.048(3) Uiso 1 1 calc R . .
N3 N -0.2369(6) 0.1669(5) 0.2429(3) 0.0379(11) Uani 1 1 d . . .
H1N3 H -0.162(6) 0.194(5) 0.226(2) 0.011(12) Uiso 1 1 d . . .
C12 C -0.3378(7) 0.2717(6) 0.2627(3) 0.0415(14) Uani 1 1 d . . .
H12A H -0.2767 0.3413 0.2936 0.048(3) Uiso 1 1 calc R . .
H12B H -0.4150 0.2276 0.2889 0.048(3) Uiso 1 1 calc R . .
C13 C -0.4183(6) 0.3427(7) 0.2008(3) 0.0437(15) Uani 1 1 d . . .
H13A H -0.4910 0.4030 0.2173 0.048(3) Uiso 1 1 calc R . .
H13B H -0.4764 0.2731 0.1689 0.048(3) Uiso 1 1 calc R . .
N4 N -0.3067(6) 0.4277(5) 0.1613(3) 0.0354(11) Uani 1 1 d . . .
H1N4 H -0.231(7) 0.458(6) 0.196(3) 0.039(16) Uiso 1 1 d . . .
H2N4 H -0.254(8) 0.375(8) 0.137(4) 0.07(2) Uiso 1 1 d . . .
C14 C -0.3896(6) 0.5277(6) 0.1145(3) 0.0404(14) Uani 1 1 d . . .
H14A H -0.4321 0.5950 0.1434 0.048(3) Uiso 1 1 calc R . .
H14B H -0.4752 0.4773 0.0854 0.048(3) Uiso 1 1 calc R . .
C15 C -0.2883(7) 0.6038(6) 0.0676(3) 0.0412(14) Uani 1 1 d . . .
H15A H -0.2215 0.5393 0.0498 0.048(3) Uiso 1 1 calc R . .
H15B H -0.3528 0.6373 0.0277 0.048(3) Uiso 1 1 calc R . .
N5 N -0.1912(7) 0.7234(6) 0.1038(3) 0.0412(12) Uani 1 1 d . . .
H1N5 H -0.130(6) 0.695(5) 0.132(3) 0.012(13) Uiso 1 1 d . . .
H2N5 H -0.257(9) 0.782(8) 0.120(4) 0.08(3) Uiso 1 1 d . . .
C16 C -0.1063(8) 0.8097(7) 0.0556(3) 0.0518(17) Uani 1 1 d . . .
H16A H -0.0507 0.7507 0.0277 0.048(3) Uiso 1 1 calc R . .
H16B H -0.1789 0.8567 0.0238 0.048(3) Uiso 1 1 calc R . .
C17 C 0.0040(7) 0.9138(7) 0.0968(3) 0.0506(16) Uani 1 1 d . . .
H17A H 0.0600 0.9689 0.0652 0.048(3) Uiso 1 1 calc R . .
H17B H -0.0521 0.9756 0.1229 0.048(3) Uiso 1 1 calc R . .
N6 N 0.1127(6) 0.8436(6) 0.1455(3) 0.0429(13) Uani 1 1 d . . .
H1N6 H 0.155(6) 0.795(6) 0.128(3) 0.021(16) Uiso 1 1 d . . .
C18 C 0.2262(8) 0.9388(6) 0.1863(3) 0.0489(16) Uani 1 1 d . . .
H18A H 0.1758 0.9936 0.2183 0.048(3) Uiso 1 1 calc R . .
H18B H 0.2736 1.0018 0.1551 0.048(3) Uiso 1 1 calc R . .
C19 C 0.3485(7) 0.8619(7) 0.2274(3) 0.0490(16) Uani 1 1 d . . .
H19A H 0.3970 0.8053 0.1955 0.048(3) Uiso 1 1 calc R . .
H19B H 0.4273 0.9281 0.2514 0.048(3) Uiso 1 1 calc R . .
N7 N 0.2823(6) 0.7709(6) 0.2804(3) 0.0392(12) Uani 1 1 d . . .
H1N7 H 0.236(5) 0.817(5) 0.304(2) 0.002(11) Uiso 1 1 d . . .
H2N7 H 0.190(8) 0.715(7) 0.257(4) 0.06(2) Uiso 1 1 d . . .
C20 C 0.3996(6) 0.6971(6) 0.3235(3) 0.0430(14) Uani 1 1 d . . .
H20A H 0.4858 0.7627 0.3409 0.048(3) Uiso 1 1 calc R . .
H20B H 0.4379 0.6279 0.2942 0.048(3) Uiso 1 1 calc R . .
Cl1 Cl 0.13518(16) 0.42074(16) 0.15418(8) 0.0410(4) Uani 1 1 d . . .
O11 O 0.2458(5) 0.5139(5) 0.1971(3) 0.0607(13) Uani 1 1 d . . .
O12 O 0.0252(6) 0.4985(6) 0.1149(3) 0.0771(16) Uani 1 1 d . . .
O13 O 0.2143(6) 0.3452(6) 0.1072(3) 0.0759(16) Uani 1 1 d . . .
O14 O 0.0582(7) 0.3281(6) 0.1975(3) 0.0816(17) Uani 1 1 d . . .
Cl2 Cl -0.33776(16) 0.20505(15) 0.00726(8) 0.0411(4) Uani 1 1 d . . .
O21 O -0.3298(6) 0.0706(5) -0.0221(3) 0.0657(14) Uani 1 1 d . . .
O22 O -0.4748(5) 0.2108(5) 0.0410(3) 0.0619(13) Uani 1 1 d . . .
O23 O -0.3425(7) 0.3038(6) -0.0463(3) 0.0792(16) Uani 1 1 d . . .
O24 O -0.2069(5) 0.2365(6) 0.0584(3) 0.0754(16) Uani 1 1 d . . .
Cl3 Cl -0.15361(17) 0.68065(16) 0.30516(7) 0.0426(4) Uani 1 1 d . . .
O31 O -0.2662(6) 0.7403(7) 0.2581(3) 0.0783(16) Uani 1 1 d . . .
O32 O -0.0407(7) 0.7812(7) 0.3344(4) 0.110(3) Uani 1 1 d . . .
O33 O -0.0734(7) 0.5863(7) 0.2626(3) 0.096(2) Uani 1 1 d . . .
O34 O -0.2207(12) 0.6040(10) 0.3528(5) 0.156(4) Uani 1 1 d . . .
Cl4 Cl 0.34309(16) 1.08558(16) 0.39404(8) 0.0446(4) Uani 1 1 d . . .
O41 O 0.2136(5) 0.9910(5) 0.3695(3) 0.0725(16) Uani 1 1 d . . .
O42 O 0.4793(5) 1.0172(6) 0.3910(3) 0.0778(17) Uani 1 1 d . . .
O43 O 0.3226(6) 1.1292(7) 0.4630(3) 0.0868(19) Uani 1 1 d . . .
O44 O 0.3415(8) 1.2010(7) 0.3499(4) 0.111(3) Uani 1 1 d . . .
O100 O -0.3726(5) -0.0579(5) 0.1393(2) 0.0503(11) Uani 1 1 d . . .

loop_
_atom_site_aniso_label
_atom_site_aniso_U_11
_atom_site_aniso_U_22
_atom_site_aniso_U_33
_atom_site_aniso_U_23
_atom_site_aniso_U_13
_atom_site_aniso_U_12
N1 0.045(3) 0.058(4) 0.031(3) 0.003(3) 0.005(2) 0.007(3)
N2 0.060(4) 0.050(3) 0.038(3) 0.002(3) -0.004(2) 0.009(3)
C1 0.037(3) 0.045(3) 0.034(3) 0.013(3) 0.007(2) 0.008(3)
C2 0.037(3) 0.040(3) 0.031(3) -0.003(3) -0.003(2) 0.010(2)
C3 0.038(3) 0.041(3) 0.033(3) -0.001(3) -0.002(2) 0.004(3)
C4 0.035(3) 0.036(3) 0.040(3) -0.001(3) 0.000(2) 0.005(2)
C5 0.051(4) 0.042(4) 0.049(4) -0.004(3) -0.009(3) -0.004(3)
C6 0.067(5) 0.060(5) 0.042(4) -0.012(3) -0.021(3) 0.015(4)
C7 0.038(3) 0.040(3) 0.029(3) 0.013(2) 0.006(2) 0.002(2)
C8 0.034(3) 0.038(3) 0.051(4) 0.008(3) 0.004(3) 0.010(2)
C9 0.040(3) 0.049(4) 0.053(4) 0.023(3) 0.012(3) 0.002(3)
C10 0.052(4) 0.057(4) 0.039(3) 0.019(3) 0.014(3) 0.011(3)
C11 0.041(3) 0.031(3) 0.062(4) 0.003(3) 0.000(3) 0.001(3)
N3 0.031(3) 0.041(3) 0.041(3) 0.001(2) 0.007(2) -0.004(2)
C12 0.048(4) 0.044(4) 0.034(3) 0.007(3) 0.010(3) 0.004(3)
C13 0.034(3) 0.050(4) 0.048(4) -0.005(3) 0.008(3) 0.004(3)
N4 0.032(3) 0.041(3) 0.032(3) 0.002(2) -0.003(2) 0.009(2)
C14 0.035(3) 0.035(3) 0.049(4) 0.001(3) -0.005(3) 0.003(2)
C15 0.043(3) 0.042(3) 0.035(3) 0.004(3) -0.007(3) 0.000(3)
N5 0.045(3) 0.045(3) 0.033(3) 0.006(2) -0.001(2) 0.006(3)
C16 0.053(4) 0.061(4) 0.043(4) 0.022(3) 0.010(3) 0.002(3)
C17 0.051(4) 0.055(4) 0.052(4) 0.023(3) 0.021(3) 0.006(3)
N6 0.046(3) 0.039(3) 0.045(3) 0.003(3) 0.011(3) 0.006(3)
C18 0.060(4) 0.041(4) 0.045(4) 0.004(3) 0.012(3) -0.014(3)
C19 0.042(3) 0.062(4) 0.044(4) 0.005(3) 0.013(3) -0.004(3)
N7 0.030(3) 0.047(3) 0.042(3) -0.003(2) 0.010(2) 0.001(2)
C20 0.031(3) 0.043(4) 0.054(4) -0.001(3) 0.004(3) -0.006(3)
Cl1 0.0352(8) 0.0479(9) 0.0394(8) -0.0009(7) 0.0033(6) 0.0025(6)
O11 0.046(3) 0.070(3) 0.063(3) -0.021(3) 0.000(2) 0.004(2)
O12 0.063(3) 0.070(4) 0.092(4) 0.002(3) -0.020(3) 0.011(3)
O13 0.070(3) 0.093(4) 0.067(3) -0.033(3) 0.021(3) 0.008(3)
O14 0.099(4) 0.083(4) 0.062(3) 0.012(3) 0.022(3) -0.024(3)
Cl2 0.0447(8) 0.0399(8) 0.0389(8) 0.0007(6) 0.0051(6) 0.0043(6)
O21 0.083(4) 0.047(3) 0.068(3) -0.010(2) 0.012(3) 0.004(2)
O22 0.050(3) 0.077(3) 0.061(3) 0.000(3) 0.015(2) 0.010(2)
O23 0.101(4) 0.070(4) 0.076(4) 0.036(3) 0.031(3) 0.023(3)
O24 0.050(3) 0.101(4) 0.071(3) -0.025(3) -0.005(3) 0.005(3)
Cl3 0.0447(8) 0.0449(9) 0.0370(8) 0.0033(7) 0.0011(6) 0.0010(6)
O31 0.061(3) 0.114(5) 0.059(3) 0.005(3) -0.006(3) 0.021(3)
O32 0.078(4) 0.088(4) 0.150(7) -0.046(5) -0.035(4) 0.005(3)
O33 0.074(4) 0.111(5) 0.099(5) -0.051(4) -0.005(3) 0.022(3)
O34 0.202(9) 0.161(8) 0.118(6) 0.070(6) 0.066(6) -0.004(7)
Cl4 0.0371(8) 0.0410(8) 0.0555(10) -0.0037(7) 0.0093(7) -0.0031(6)
O41 0.053(3) 0.071(3) 0.092(4) -0.030(3) 0.022(3) -0.014(2)
O42 0.045(3) 0.080(4) 0.110(5) -0.002(3) 0.008(3) 0.017(3)
O43 0.069(4) 0.121(5) 0.066(4) -0.036(4) -0.002(3) 0.005(3)
O44 0.104(5) 0.080(4) 0.170(7) 0.058(4) 0.073(5) 0.022(4)
O100 0.051(3) 0.051(3) 0.049(3) 0.004(2) 0.005(2) 0.005(2)

loop_
_atom_type_symbol
_atom_type_description
_atom_type_scat_dispersion_real
_atom_type_scat_dispersion_imag
_atom_type_scat_source
C C 0.0033 0.0016 'International Tables Vol C Tables 4.2.6.8 and 6.1.1.4'
H H 0.0000 0.0000 'International Tables Vol C Tables 4.2.6.8 and 6.1.1.4'
N N 0.0061 0.0033 'International Tables Vol C Tables 4.2.6.8 and 6.1.1.4'
O O 0.0106 0.0060 'International Tables Vol C Tables 4.2.6.8 and 6.1.1.4'
Cl Cl 0.1484 0.1585 'International Tables Vol C Tables 4.2.6.8 and 6.1.1.4'

loop_
_geom_angle_atom_site_label_1
_geom_angle_atom_site_label_2
_geom_angle_atom_site_label_3
_geom_angle
_geom_angle_site_symmetry_1
_geom_angle_site_symmetry_3
_geom_angle_publ_flag
C10 N1 C1 123.8(6) . . ?
C10 N1 H1N1 120(4) . . ?
C1 N1 H1N1 116(4) . . ?
C2 N2 C6 116.8(6) . . ?
N1 C1 C7 118.8(5) . . ?
N1 C1 C2 115.9(5) . . ?
C7 C1 C2 125.3(5) . . ?
N2 C2 C3 123.4(6) . . ?
N2 C2 C1 114.0(5) . . ?
C3 C2 C1 122.6(5) . . ?
C2 C3 C4 118.5(5) . . ?
C2 C3 H3 120.7 . . ?
C4 C3 H3 120.7 . . ?
C5 C4 C3 118.3(6) . . ?
C5 C4 C20 120.6(5) . . ?
C3 C4 C20 121.1(5) . . ?
C6 C5 C4 119.3(6) . . ?
C6 C5 H5 120.4 . . ?
C4 C5 H5 120.4 . . ?
N2 C6 C5 123.6(6) . . ?
N2 C6 H6 118.2 . . ?
C5 C6 H6 118.2 . . ?
C1 C7 C8 119.5(5) . . ?
C1 C7 H7 120.3 . . ?
C8 C7 H7 120.3 . . ?
C9 C8 C7 118.2(6) . . ?
C9 C8 C11 122.0(6) . . ?
C7 C8 C11 119.8(5) . . ?
C10 C9 C8 121.4(6) . . ?
C10 C9 H9 119.3 . . ?
C8 C9 H9 119.3 . . ?
N1 C10 C9 118.3(6) . . ?
N1 C10 H10 120.9 . . ?
C9 C10 H10 120.9 . . ?
N3 C11 C8 118.2(5) . . ?
N3 C11 H11A 107.8 . . ?
C8 C11 H11A 107.8 . . ?
N3 C11 H11B 107.8 . . ?
C8 C11 H11B 107.8 . . ?
H11A C11 H11B 107.1 . . ?
C11 N3 C12 112.4(5) . . ?
C11 N3 H1N3 107(3) . . ?
C12 N3 H1N3 117(3) . . ?
N3 C12 C13 113.6(5) . . ?
N3 C12 H12A 108.9 . . ?
C13 C12 H12A 108.9 . . ?
N3 C12 H12B 108.9 . . ?
C13 C12 H12B 108.9 . . ?
H12A C12 H12B 107.7 . . ?
C12 C13 N4 112.5(5) . . ?
C12 C13 H13A 109.1 . . ?
N4 C13 H13A 109.1 . . ?
C12 C13 H13B 109.1 . . ?
N4 C13 H13B 109.1 . . ?
H13A C13 H13B 107.8 . . ?
C14 N4 C13 110.9(4) . . ?
C14 N4 H1N4 121(4) . . ?
C13 N4 H1N4 103(4) . . ?
C14 N4 H2N4 110(5) . . ?
C13 N4 H2N4 112(5) . . ?
H1N4 N4 H2N4 99(6) . . ?
N4 C14 C15 113.5(5) . . ?
N4 C14 H14A 108.9 . . ?
C15 C14 H14A 108.9 . . ?
N4 C14 H14B 108.9 . . ?
C15 C14 H14B 108.9 . . ?
H14A C14 H14B 107.7 . . ?
N5 C15 C14 113.3(5) . . ?
N5 C15 H15A 108.9 . . ?
C14 C15 H15A 108.9 . . ?
N5 C15 H15B 108.9 . . ?
C14 C15 H15B 108.9 . . ?
H15A C15 H15B 107.7 . . ?
C15 N5 C16 113.4(5) . . ?
C15 N5 H1N5 109(4) . . ?
C16 N5 H1N5 108(4) . . ?
C15 N5 H2N5 107(5) . . ?
C16 N5 H2N5 104(5) . . ?
H1N5 N5 H2N5 116(6) . . ?
C17 C16 N5 109.9(5) . . ?
C17 C16 H16A 109.7 . . ?
N5 C16 H16A 109.7 . . ?
C17 C16 H16B 109.7 . . ?
N5 C16 H16B 109.7 . . ?
H16A C16 H16B 108.2 . . ?
N6 C17 C16 110.0(6) . . ?
N6 C17 H17A 109.7 . . ?
C16 C17 H17A 109.7 . . ?
N6 C17 H17B 109.7 . . ?
C16 C17 H17B 109.7 . . ?
H17A C17 H17B 108.2 . . ?
C18 N6 C17 113.0(5) . . ?
C18 N6 H1N6 106(5) . . ?
C17 N6 H1N6 113(5) . . ?
N6 C18 C19 111.0(5) . . ?
N6 C18 H18A 109.4 . . ?
C19 C18 H18A 109.4 . . ?
N6 C18 H18B 109.4 . . ?
C19 C18 H18B 109.4 . . ?
H18A C18 H18B 108.0 . . ?
N7 C19 C18 111.4(5) . . ?
N7 C19 H19A 109.3 . . ?
C18 C19 H19A 109.3 . . ?
N7 C19 H19B 109.3 . . ?
C18 C19 H19B 109.3 . . ?
H19A C19 H19B 108.0 . . ?
C20 N7 C19 113.1(5) . . ?
C20 N7 H1N7 111(3) . . ?
C19 N7 H1N7 109(3) . . ?
C20 N7 H2N7 118(4) . . ?
C19 N7 H2N7 109(4) . . ?
H1N7 N7 H2N7 96(5) . . ?
N7 C20 C4 113.2(5) . . ?
N7 C20 H20A 109.0 . . ?
C4 C20 H20A 108.9 . . ?
N7 C20 H20B 108.9 . . ?
C4 C20 H20B 108.9 . . ?
H20A C20 H20B 107.8 . . ?
O12 Cl1 O13 109.3(4) . . ?
O12 Cl1 O14 109.3(4) . . ?
O13 Cl1 O14 110.4(4) . . ?
O12 Cl1 O11 109.4(3) . . ?
O13 Cl1 O11 108.6(3) . . ?
O14 Cl1 O11 109.9(3) . . ?
O21 Cl2 O23 109.9(3) . . ?
O21 Cl2 O24 109.1(3) . . ?
O23 Cl2 O24 110.6(4) . . ?
O21 Cl2 O22 110.4(3) . . ?
O23 Cl2 O22 108.3(3) . . ?
O24 Cl2 O22 108.6(3) . . ?
O34 Cl3 O32 114.2(6) . . ?
O34 Cl3 O31 110.9(5) . . ?
O32 Cl3 O31 110.9(4) . . ?
O34 Cl3 O33 108.1(5) . . ?
O32 Cl3 O33 105.6(4) . . ?
O31 Cl3 O33 106.7(3) . . ?
O42 Cl4 O44 110.2(4) . . ?
O42 Cl4 O43 113.4(4) . . ?
O44 Cl4 O43 109.6(4) . . ?
O42 Cl4 O41 108.6(3) . . ?
O44 Cl4 O41 108.4(4) . . ?
O43 Cl4 O41 106.6(3) . . ?

loop_
_geom_bond_atom_site_label_1
_geom_bond_atom_site_label_2
_geom_bond_distance
_geom_bond_site_symmetry_2
_geom_bond_publ_flag
N1 C10 1.332(8) . ?
N1 C1 1.342(7) . ?
N1 H1N1 0.87(6) . ?
N2 C2 1.340(7) . ?
N2 C6 1.340(9) . ?
C1 C7 1.378(8) . ?
C1 C2 1.475(8) . ?
C2 C3 1.383(8) . ?
C3 C4 1.385(8) . ?
C3 H3 0.9300 . ?
C4 C5 1.382(8) . ?
C4 C20 1.499(8) . ?
C5 C6 1.364(10) . ?
C5 H5 0.9300 . ?
C6 H6 0.9300 . ?
C7 C8 1.399(8) . ?
C7 H7 0.9300 . ?
C8 C9 1.374(8) . ?
C8 C11 1.513(8) . ?
C9 C10 1.365(9) . ?
C9 H9 0.9300 . ?
C10 H10 0.9300 . ?
C11 N3 1.448(8) . ?
C11 H11A 0.9700 . ?
C11 H11B 0.9700 . ?
N3 C12 1.468(7) . ?
N3 H1N3 0.80(5) . ?
C12 C13 1.509(8) . ?
C12 H12A 0.9700 . ?
C12 H12B 0.9700 . ?
C13 N4 1.515(8) . ?
C13 H13A 0.9700 . ?
C13 H13B 0.9700 . ?
N4 C14 1.499(7) . ?
N4 H1N4 0.90(6) . ?
N4 H2N4 0.87(8) . ?
C14 C15 1.506(8) . ?
C14 H14A 0.9700 . ?
C14 H14B 0.9700 . ?
C15 N5 1.489(7) . ?
C15 H15A 0.9700 . ?
C15 H15B 0.9700 . ?
N5 C16 1.488(8) . ?
N5 H1N5 0.79(5) . ?
N5 H2N5 0.91(8) . ?
C16 C17 1.485(9) . ?
C16 H16A 0.9700 . ?
C16 H16B 0.9700 . ?
C17 N6 1.463(8) . ?
C17 H17A 0.9700 . ?
C17 H17B 0.9700 . ?
N6 C18 1.445(8) . ?
N6 H1N6 0.72(5) . ?
C18 C19 1.502(9) . ?
C18 H18A 0.9700 . ?
C18 H18B 0.9700 . ?
C19 N7 1.500(8) . ?
C19 H19A 0.9700 . ?
C19 H19B 0.9700 . ?
N7 C20 1.473(8) . ?
N7 H1N7 0.80(4) . ?
N7 H2N7 0.99(7) . ?
C20 H20A 0.9700 . ?
C20 H20B 0.9700 . ?
Cl1 O12 1.417(5) . ?
Cl1 O13 1.423(5) . ?
Cl1 O14 1.424(5) . ?
Cl1 O11 1.439(5) . ?
Cl2 O21 1.416(5) . ?
Cl2 O23 1.416(5) . ?
Cl2 O24 1.423(5) . ?
Cl2 O22 1.437(5) . ?
Cl3 O34 1.352(7) . ?
Cl3 O32 1.391(6) . ?
Cl3 O31 1.416(5) . ?
Cl3 O33 1.483(6) . ?
Cl4 O42 1.413(5) . ?
Cl4 O44 1.414(6) . ?
Cl4 O43 1.417(5) . ?
Cl4 O41 1.428(5) . ?

loop_
_cod_related_entry_id
_cod_related_entry_database
_cod_related_entry_code
1 ChemSpider 30661092
